data_7225933
loop_
_publ_author_name
'Du, Ning'
'Gao, Xue'
'Song, Jian'
'Wang, Zhi Nan'
'Xing, Yong Heng'
'Bai, Fengying'
'Shi, Zhan'

_publ_section_title
;
 Optical detection small biomolecule thiamines of micromolar level by
 highly luminescent lanthanide complexes with tridentate N-heterocyclic
 ligand
;
_journal_name_full 'RSC Adv.'
_journal_paper_doi 10.1039/C6RA10869E
_journal_year 2016
_chemical_formula_sum 'C15 H19 La N8 O10'
_chemical_formula_weight 610.29
_chemical_name_systematic
; 
 ? 
;
_space_group_IT_number 2
_symmetry_cell_setting triclinic
_symmetry_space_group_name_Hall '-P 1'
_symmetry_space_group_name_H-M 'P -1'
_atom_sites_solution_hydrogens geom
_atom_sites_solution_primary direct
_atom_sites_solution_secondary difmap
_audit_creation_method SHELXL-97
_audit_update_record
;
2016-03-10 deposited with the CCDC.
2016-07-13 downloaded from the CCDC.
;
_cell_angle_alpha 101.3140(10)
_cell_angle_beta 111.1760(10)
_cell_angle_gamma 93.0810(10)
_cell_formula_units_Z 2
_cell_length_a 9.8400(6)
_cell_length_b 10.5881(6)
_cell_length_c 11.9083(7)
_cell_measurement_reflns_used 3573
_cell_measurement_temperature 296(2)
_cell_measurement_theta_max 27.90
_cell_measurement_theta_min 2.24
_cell_volume 1123.84(11)
_computing_cell_refinement 'Bruker SMART'
_computing_data_collection 'Bruker SMART'
_computing_data_reduction 'Bruker SAINT'
_computing_molecular_graphics 'Bruker SHELXTL'
_computing_publication_material 'Bruker SHELXTL'
_computing_structure_refinement 'SHELXL-97 (Sheldrick, 1997)'
_computing_structure_solution 'SHELXS-97 (Sheldrick, 1990)'
_diffrn_ambient_temperature 296(2)
_diffrn_measured_fraction_theta_full 0.994
_diffrn_measured_fraction_theta_max 0.994
_diffrn_measurement_device_type 'CCD area detector'
_diffrn_measurement_method 'phi and omega scans'
_diffrn_radiation_monochromator graphite
_diffrn_radiation_source 'fine-focus sealed tube'
_diffrn_radiation_type MoK\a
_diffrn_radiation_wavelength 0.71073
_diffrn_reflns_av_R_equivalents 0.0198
_diffrn_reflns_av_sigmaI/netI 0.0409
_diffrn_reflns_limit_h_max 13
_diffrn_reflns_limit_h_min -13
_diffrn_reflns_limit_k_max 13
_diffrn_reflns_limit_k_min -14
_diffrn_reflns_limit_l_max 15
_diffrn_reflns_limit_l_min -10
_diffrn_reflns_number 8491
_diffrn_reflns_theta_full 28.40
_diffrn_reflns_theta_max 28.40
_diffrn_reflns_theta_min 1.89
_diffrn_standards_decay_% 0
_diffrn_standards_interval_count 0
_diffrn_standards_interval_time 0
_diffrn_standards_number 0
_exptl_absorpt_coefficient_mu 1.969
_exptl_absorpt_correction_T_max 0.7182
_exptl_absorpt_correction_T_min 0.3946
_exptl_absorpt_correction_type multi-scan
_exptl_absorpt_process_details sadabs
_exptl_crystal_colour yellow
_exptl_crystal_density_diffrn 1.803
_exptl_crystal_density_method 'not measured'
_exptl_crystal_description block
_exptl_crystal_F_000 604
_exptl_crystal_size_max 0.58
_exptl_crystal_size_mid 0.32
_exptl_crystal_size_min 0.18
_refine_diff_density_max 0.619
_refine_diff_density_min -0.362
_refine_diff_density_rms 0.086
_refine_ls_extinction_method none
_refine_ls_goodness_of_fit_ref 1.032
_refine_ls_hydrogen_treatment mixed
_refine_ls_matrix_type full
_refine_ls_number_parameters 323
_refine_ls_number_reflns 5601
_refine_ls_number_restraints 0
_refine_ls_restrained_S_all 1.032
_refine_ls_R_factor_all 0.0379
_refine_ls_R_factor_gt 0.0309
_refine_ls_shift/su_max 0.001
_refine_ls_shift/su_mean 0.000
_refine_ls_structure_factor_coef Fsqd
_refine_ls_weighting_details 'calc w=1/[\s^2^(Fo^2^)+(0.0316P)^2^+0.0000P] where P=(Fo^2^+2Fc^2^)/3'
_refine_ls_weighting_scheme calc
_refine_ls_wR_factor_gt 0.0646
_refine_ls_wR_factor_ref 0.0682
_reflns_number_gt 4880
_reflns_number_total 5601
_reflns_threshold_expression >2sigma(I)
_cod_data_source_file c6ra10869e2.cif
_cod_data_source_block 1
_cod_depositor_comments
;
The following automatic conversions were performed:

'_symmetry_cell_setting' value 'Triclinic' changed to 'triclinic'
according to
/usr/data/users/saulius/crontab/automatic-downloads/rss-feeds/RSC/lib/dictionaries/cif_core.dic
dictionary named 'cif_core.dic' version 2.4.2 from 2011-04-26.

Automatic conversion script
Id: cif_fix_values 4268 2015-11-12 08:31:59Z antanas 
;
_cod_original_sg_symbol_H-M P-1
_cod_database_code 7225933

loop_
_symmetry_equiv_pos_as_xyz
'x, y, z'
'-x, -y, -z'

loop_
_atom_site_label
_atom_site_type_symbol
_atom_site_fract_x
_atom_site_fract_y
_atom_site_fract_z
_atom_site_U_iso_or_equiv
_atom_site_adp_type
_atom_site_occupancy
_atom_site_symmetry_multiplicity
_atom_site_calc_flag
_atom_site_refinement_flags
La1 La 0.590694(16) 0.183348(15) 0.265978(14) 0.03199(6) Uani 1 1 d .
C1 C 0.9738(7) 0.3034(5) -0.0220(5) 0.104(2) Uani 1 1 d .
H1A H 0.8982 0.3439 -0.0896 0.18(3) Uiso 1 1 d R
H1B H 1.0420 0.3665 -0.0162 0.094(16) Uiso 1 1 d R
H1C H 0.9729 0.2238 -0.0506 0.14(2) Uiso 1 1 d R
C2 C 0.9120(4) 0.3316(3) 0.0772(3) 0.0565(9) Uani 1 1 d .
C3 C 0.9379(4) 0.4367(3) 0.1734(3) 0.0533(9) Uani 1 1 d .
H3 H 1.0010 0.5129 0.1930 0.056(10) Uiso 1 1 d R
C4 C 0.8516(3) 0.4053(3) 0.2368(3) 0.0367(6) Uani 1 1 d .
C5 C 0.8351(3) 0.4811(3) 0.3471(3) 0.0342(6) Uani 1 1 d .
C6 C 0.9032(3) 0.6088(3) 0.4015(3) 0.0404(7) Uani 1 1 d .
H6 H 0.9624 0.6484 0.3693 0.051(10) Uiso 1 1 d R
C7 C 0.8817(3) 0.6757(3) 0.5041(3) 0.0455(7) Uani 1 1 d .
H7 H 0.9240 0.7615 0.5403 0.061(10) Uiso 1 1 d R
C8 C 0.7966(3) 0.6132(3) 0.5517(3) 0.0410(7) Uani 1 1 d .
H8 H 0.7811 0.6568 0.6209 0.045(9) Uiso 1 1 d R
C9 C 0.7347(3) 0.4841(3) 0.4958(2) 0.0334(6) Uani 1 1 d .
C10 C 0.6497(3) 0.4101(3) 0.5453(3) 0.0342(6) Uani 1 1 d .
C11 C 0.6392(3) 0.4368(3) 0.6612(3) 0.0403(7) Uani 1 1 d .
H11 H 0.6829 0.5103 0.7251 0.046(9) Uiso 1 1 d R
C12 C 0.5519(3) 0.3315(3) 0.6620(3) 0.0407(7) Uani 1 1 d .
C13 C 0.5004(5) 0.3016(4) 0.7595(3) 0.0595(10) Uani 1 1 d .
H13A H 0.5497 0.2265 0.7856 0.15(2) Uiso 1 1 d R
H13B H 0.5332 0.3732 0.8251 0.123(19) Uiso 1 1 d R
H13C H 0.3984 0.2758 0.7262 0.20(3) Uiso 1 1 d R
C14 C 0.8512(3) -0.0172(3) 0.1996(3) 0.0501(8) Uani 1 1 d .
H14A H 0.9124 0.0631 0.2520 0.052(9) Uiso 1 1 d R
H14B H 0.8689 -0.0343 0.1233 0.051(9) Uiso 1 1 d R
C15 C 0.8938(4) -0.1260(4) 0.2624(4) 0.0638(10) Uani 1 1 d .
H15A H 0.8358 -0.2057 0.2108 0.095(16) Uiso 1 1 d R
H15B H 0.9948 -0.1330 0.2789 0.096(15) Uiso 1 1 d R
H15C H 0.8788 -0.1090 0.3382 0.089(15) Uiso 1 1 d R
N1 N 0.8145(3) 0.2447(3) 0.0857(2) 0.0514(7) Uani 1 1 d .
H1 H 0.7799 0.1703 0.0346 0.062 Uiso 1 1 calc R
N2 N 0.7764(3) 0.2869(2) 0.1839(2) 0.0420(6) Uani 1 1 d .
N3 N 0.7517(2) 0.4198(2) 0.3931(2) 0.0330(5) Uani 1 1 d .
N4 N 0.5713(3) 0.2961(2) 0.4768(2) 0.0398(6) Uani 1 1 d .
N5 N 0.5141(3) 0.2502(2) 0.5505(2) 0.0442(6) Uani 1 1 d .
H5 H 0.4592 0.1766 0.5285 0.053 Uiso 1 1 calc R
N6 N 0.4252(3) 0.3141(3) 0.0581(2) 0.0455(6) Uani 1 1 d .
N7 N 0.2744(3) 0.0510(3) 0.1616(3) 0.0526(7) Uani 1 1 d .
N8 N 0.7186(3) 0.0353(3) 0.4656(2) 0.0466(6) Uani 1 1 d .
O1 O 0.4757(3) 0.3718(2) 0.17039(19) 0.0519(6) Uani 1 1 d .
O2 O 0.4510(2) 0.1962(2) 0.03456(19) 0.0503(6) Uani 1 1 d .
O3 O 0.3554(3) 0.3648(3) -0.0235(3) 0.0779(8) Uani 1 1 d .
O4 O 0.3198(2) 0.1595(3) 0.2384(2) 0.0604(7) Uani 1 1 d .
O5 O 0.3690(2) -0.0101(2) 0.1342(2) 0.0518(6) Uani 1 1 d .
O6 O 0.1453(3) 0.0076(3) 0.1137(3) 0.0949(11) Uani 1 1 d .
O7 O 0.7992(2) 0.1230(2) 0.4511(2) 0.0485(5) Uani 1 1 d .
O8 O 0.5844(2) 0.0127(2) 0.3938(2) 0.0459(5) Uani 1 1 d .
O9 O 0.7664(3) -0.0277(3) 0.5431(3) 0.0817(9) Uani 1 1 d .
O10 O 0.6991(2) -0.0002(2) 0.17179(18) 0.0412(5) Uani 1 1 d .
H10 H 0.6311 -0.0662 0.1105 0.049 Uiso 1 1 calc R

loop_
_atom_site_aniso_label
_atom_site_aniso_U_11
_atom_site_aniso_U_22
_atom_site_aniso_U_33
_atom_site_aniso_U_23
_atom_site_aniso_U_13
_atom_site_aniso_U_12
La1 0.03456(9) 0.02918(9) 0.03018(9) -0.00088(6) 0.01468(7) -0.00117(6)
C1 0.181(6) 0.069(3) 0.112(4) 0.010(3) 0.121(5) -0.004(4)
C2 0.083(2) 0.046(2) 0.061(2) 0.0157(16) 0.050(2) 0.0030(18)
C3 0.071(2) 0.0445(19) 0.056(2) 0.0126(16) 0.0390(19) -0.0056(17)
C4 0.0390(15) 0.0353(16) 0.0394(16) 0.0124(12) 0.0171(13) 0.0035(12)
C5 0.0352(14) 0.0318(15) 0.0349(15) 0.0079(11) 0.0127(12) 0.0013(11)
C6 0.0417(16) 0.0341(16) 0.0460(17) 0.0141(13) 0.0155(14) 0.0002(12)
C7 0.0500(18) 0.0287(16) 0.0490(18) 0.0019(13) 0.0134(15) -0.0026(13)
C8 0.0459(17) 0.0339(16) 0.0379(16) -0.0013(12) 0.0152(14) 0.0011(13)
C9 0.0324(13) 0.0317(15) 0.0322(14) 0.0025(11) 0.0104(12) 0.0026(11)
C10 0.0361(14) 0.0309(15) 0.0349(15) -0.0015(11) 0.0174(12) 0.0036(11)
C11 0.0439(16) 0.0353(16) 0.0374(16) -0.0027(13) 0.0169(13) 0.0005(13)
C12 0.0472(16) 0.0391(17) 0.0395(16) 0.0035(13) 0.0235(14) 0.0070(13)
C13 0.082(3) 0.055(2) 0.054(2) 0.0051(18) 0.044(2) 0.003(2)
C14 0.0471(18) 0.053(2) 0.0511(19) 0.0073(16) 0.0217(16) 0.0065(15)
C15 0.057(2) 0.070(3) 0.060(2) 0.018(2) 0.0138(19) 0.019(2)
N1 0.0771(19) 0.0380(15) 0.0493(16) 0.0011(12) 0.0418(15) -0.0004(13)
N2 0.0513(14) 0.0362(14) 0.0433(14) 0.0029(11) 0.0278(12) -0.0003(11)
N3 0.0357(12) 0.0316(12) 0.0289(12) 0.0021(9) 0.0123(10) 0.0014(9)
N4 0.0476(14) 0.0342(13) 0.0374(13) -0.0037(10) 0.0237(12) -0.0064(11)
N5 0.0540(15) 0.0339(14) 0.0480(15) -0.0044(11) 0.0324(13) -0.0085(11)
N6 0.0502(15) 0.0458(16) 0.0414(15) 0.0102(12) 0.0183(13) 0.0078(12)
N7 0.0424(15) 0.0608(19) 0.0464(16) 0.0042(14) 0.0141(13) -0.0101(14)
N8 0.0602(17) 0.0417(16) 0.0385(15) 0.0074(12) 0.0208(14) 0.0041(13)
O1 0.0732(15) 0.0421(13) 0.0362(12) 0.0005(10) 0.0194(11) 0.0149(11)
O2 0.0592(13) 0.0424(13) 0.0370(12) -0.0054(10) 0.0117(10) 0.0046(10)
O3 0.095(2) 0.077(2) 0.0547(16) 0.0266(15) 0.0127(15) 0.0260(17)
O4 0.0441(12) 0.0675(17) 0.0613(15) -0.0099(13) 0.0245(12) -0.0008(11)
O5 0.0494(13) 0.0440(13) 0.0545(14) -0.0017(11) 0.0195(11) -0.0047(10)
O6 0.0417(15) 0.111(3) 0.104(2) -0.006(2) 0.0172(15) -0.0250(15)
O7 0.0455(12) 0.0481(14) 0.0461(13) 0.0100(10) 0.0123(10) -0.0040(10)
O8 0.0500(13) 0.0391(12) 0.0463(13) 0.0048(10) 0.0197(11) -0.0053(10)
O9 0.096(2) 0.078(2) 0.0721(19) 0.0423(17) 0.0195(17) 0.0125(17)
O10 0.0375(10) 0.0396(12) 0.0376(11) -0.0059(9) 0.0118(9) 0.0039(9)

loop_
_atom_type_symbol
_atom_type_description
_atom_type_scat_dispersion_real
_atom_type_scat_dispersion_imag
_atom_type_scat_source
C C 0.0033 0.0016 'International Tables Vol C Tables 4.2.6.8 and 6.1.1.4'
H H 0.0000 0.0000 'International Tables Vol C Tables 4.2.6.8 and 6.1.1.4'
La La -0.2871 2.4523 'International Tables Vol C Tables 4.2.6.8 and 6.1.1.4'
N N 0.0061 0.0033 'International Tables Vol C Tables 4.2.6.8 and 6.1.1.4'
O O 0.0106 0.0060 'International Tables Vol C Tables 4.2.6.8 and 6.1.1.4'

loop_
_geom_angle_atom_site_label_1
_geom_angle_atom_site_label_2
_geom_angle_atom_site_label_3
_geom_angle
O10 La1 O4 121.52(7)
O10 La1 O8 77.62(7)
O4 La1 O8 78.89(8)
O10 La1 O1 128.05(7)
O4 La1 O1 72.48(8)
O8 La1 O1 148.92(7)
O10 La1 O7 73.48(7)
O4 La1 O7 123.04(8)
O8 La1 O7 48.95(7)
O1 La1 O7 145.44(7)
O10 La1 O2 84.03(7)
O4 La1 O2 76.32(8)
O8 La1 O2 134.82(7)
O1 La1 O2 48.50(7)
O7 La1 O2 155.82(7)
O10 La1 N4 141.89(8)
O4 La1 N4 71.45(7)
O8 La1 N4 69.85(7)
O1 La1 N4 89.45(7)
O7 La1 N4 70.35(8)
O2 La1 N4 133.37(8)
O10 La1 N2 72.35(7)
O4 La1 N2 142.24(9)
O8 La1 N2 138.08(8)
O1 La1 N2 72.38(8)
O7 La1 N2 94.05(8)
O2 La1 N2 70.27(8)
N4 La1 N2 121.40(7)
O10 La1 O5 73.09(7)
O4 La1 O5 48.54(7)
O8 La1 O5 69.39(7)
O1 La1 O5 99.11(7)
O7 La1 O5 114.16(7)
O2 La1 O5 65.84(7)
N4 La1 O5 111.58(7)
N2 La1 O5 125.87(7)
O10 La1 N3 122.10(6)
O4 La1 N3 116.33(7)
O8 La1 N3 116.97(7)
O1 La1 N3 67.61(7)
O7 La1 N3 77.99(7)
O2 La1 N3 107.80(7)
N4 La1 N3 60.94(7)
N2 La1 N3 60.61(7)
O5 La1 N3 163.81(7)
N1 C2 C3 106.1(3)
N1 C2 C1 121.6(3)
C3 C2 C1 132.3(4)
C2 C3 C4 106.1(3)
N2 C4 C3 110.6(3)
N2 C4 C5 119.3(2)
C3 C4 C5 130.0(3)
N3 C5 C6 122.1(3)
N3 C5 C4 116.1(2)
C6 C5 C4 121.9(3)
C7 C6 C5 119.1(3)
C8 C7 C6 119.0(3)
C7 C8 C9 119.4(3)
N3 C9 C8 121.7(3)
N3 C9 C10 116.2(2)
C8 C9 C10 122.2(2)
N4 C10 C11 110.7(3)
N4 C10 C9 119.3(2)
C11 C10 C9 129.9(2)
C12 C11 C10 105.9(3)
N5 C12 C11 105.9(3)
N5 C12 C13 122.5(3)
C11 C12 C13 131.6(3)
O10 C14 C15 112.5(3)
C2 N1 N2 112.4(3)
C4 N2 N1 104.7(2)
C4 N2 La1 122.56(18)
N1 N2 La1 132.69(18)
C5 N3 C9 118.7(2)
C5 N3 La1 120.78(16)
C9 N3 La1 120.08(17)
C10 N4 N5 104.7(2)
C10 N4 La1 122.30(18)
N5 N4 La1 131.70(17)
C12 N5 N4 112.9(2)
O3 N6 O1 122.8(3)
O3 N6 O2 121.6(3)
O1 N6 O2 115.7(3)
O6 N7 O5 120.8(3)
O6 N7 O4 121.8(3)
O5 N7 O4 117.4(2)
O9 N8 O8 120.2(3)
O9 N8 O7 122.4(3)
O8 N8 O7 117.3(3)
N6 O1 La1 99.12(18)
N6 O2 La1 96.67(16)
N7 O4 La1 99.93(17)
N7 O5 La1 93.82(17)
N8 O7 La1 96.01(17)
N8 O8 La1 97.75(17)
C14 O10 La1 129.23(17)

loop_
_geom_bond_atom_site_label_1
_geom_bond_atom_site_label_2
_geom_bond_distance
La1 O10 2.5312(18)
La1 O4 2.558(2)
La1 O8 2.592(2)
La1 O1 2.600(2)
La1 O7 2.628(2)
La1 O2 2.633(2)
La1 N4 2.638(2)
La1 N2 2.645(2)
La1 O5 2.684(2)
La1 N3 2.725(2)
C1 C2 1.501(5)
C2 N1 1.338(4)
C2 C3 1.369(5)
C3 C4 1.390(4)
C4 N2 1.331(4)
C4 C5 1.466(4)
C5 N3 1.341(3)
C5 C6 1.394(4)
C6 C7 1.379(4)
C7 C8 1.375(4)
C8 C9 1.395(4)
C9 N3 1.349(3)
C9 C10 1.459(4)
C10 N4 1.333(3)
C10 C11 1.395(4)
C11 C12 1.373(4)
C12 N5 1.342(3)
C12 C13 1.503(4)
C14 O10 1.441(3)
C14 C15 1.492(5)
N1 N2 1.356(3)
N4 N5 1.349(3)
N6 O3 1.211(4)
N6 O1 1.255(3)
N6 O2 1.284(3)
N7 O6 1.209(3)
N7 O5 1.262(3)
N7 O4 1.262(3)
N8 O9 1.217(4)
N8 O8 1.266(3)
N8 O7 1.267(3)
